data_7115054
loop_
_publ_author_name
'Eisenstein, Odile'
'Hitchcock, Peter B.'
'Hulkes, Alexander G.'
'Lappert, Michael F.'
'Maron, Laurent'

_publ_section_title
;
 Cerium masquerading as a Group 4 element: synthesis, structure and
 computational characterisation of [CeCl{N(SiMe3)2}3]
;
_journal_issue 17
_journal_name_full 'Chemical Communications'
_journal_page_first 1560
_journal_paper_doi 10.1039/b103634n
_journal_year 2001
_chemical_compound_source 'synthesis as described'
_chemical_formula_moiety 'C18 H54 Ce Cl N3 Si6'
_chemical_formula_structural 'C18 H54 Ce Cl N3 Si6'
_chemical_formula_sum 'C18 H54 Ce Cl N3 Si6'
_chemical_formula_weight 656.75
_chemical_name_common '[CeCl{N(SiMe3)2}3]'
_chemical_name_systematic
;
?
;
_space_group_IT_number 161
_symmetry_cell_setting hexagonal
_symmetry_Int_Tables_number 161
_symmetry_space_group_name_Hall 'R 3 -2"c'
_symmetry_space_group_name_H-M 'R 3 c :H'
_atom_sites_solution_hydrogens geom
_atom_sites_solution_primary direct
_atom_sites_solution_secondary difmap
_audit_conform_dict_location ftp://ftp.iucr.org/cifdics/cif_core_2.1beta5.dic
_audit_conform_dict_name cif_core.dic
_audit_conform_dict_version 2.1beta5
_audit_creation_date 2000-05-16T14:19:43-00:00
_audit_creation_method 'WinGX routine CIF_UPDATE'
_cell_angle_alpha 90
_cell_angle_beta 90
_cell_angle_gamma 120
_cell_formula_units_Z 6
_cell_length_a 18.4508(7)
_cell_length_b 18.4508(7)
_cell_length_c 16.8934(7)
_cell_measurement_reflns_used 3724
_cell_measurement_temperature 173(2)
_cell_measurement_theta_max 25.028
_cell_measurement_theta_min 3.705
_cell_measurement_wavelength 0.71073
_cell_volume 4980.6(3)
_computing_cell_refinement 'HKL Scalepack (Otwinowski & Minor 1997)'
_computing_data_reduction 'HKL Denzo and Scalepack (Otwinowski & Minor 1997)'
_computing_molecular_graphics 'Ortep-3 for Windows (Farrugia, 1997)'
_computing_publication_material 'WinGX publication routines (Farrugia, 1999)'
_computing_structure_refinement 'SHELXL-97 (Sheldrick, 1997)'
_computing_structure_solution 'SHELXS-97 (Sheldrick, 1997)'
_diffrn_ambient_temperature 173(2)
_diffrn_measured_fraction_theta_full 0.996
_diffrn_measured_fraction_theta_max 0.996
_diffrn_measurement_device KappaCCD
_diffrn_measurement_method CCD
_diffrn_radiation_monochromator graphite
_diffrn_radiation_probe x-ray
_diffrn_radiation_type MoK\a
_diffrn_radiation_wavelength 0.71073
_diffrn_reflns_av_R_equivalents 0.0367
_diffrn_reflns_av_sigmaI/netI 0.0358
_diffrn_reflns_limit_h_max 21
_diffrn_reflns_limit_h_min -19
_diffrn_reflns_limit_k_max 21
_diffrn_reflns_limit_k_min -17
_diffrn_reflns_limit_l_max 20
_diffrn_reflns_limit_l_min -16
_diffrn_reflns_number 6300
_diffrn_reflns_theta_full 25.02
_diffrn_reflns_theta_max 25.02
_diffrn_reflns_theta_min 3.83
_exptl_absorpt_coefficient_mu 1.679
_exptl_absorpt_correction_T_max 0.792
_exptl_absorpt_correction_T_min 0.743
_exptl_absorpt_correction_type multi-scan
_exptl_absorpt_process_details
;
[c.f. r.h. blessing, acta cryst. (1995), a51, 33-38]
;
_exptl_crystal_colour black
_exptl_crystal_density_diffrn 1.314
_exptl_crystal_density_method 'not measured'
_exptl_crystal_description prism
_exptl_crystal_F_000 2052
_exptl_crystal_size_max 0.3
_exptl_crystal_size_mid 0.1
_exptl_crystal_size_min 0.1
_refine_diff_density_max 0.621
_refine_diff_density_min -0.411
_refine_diff_density_rms 0.053
_refine_ls_abs_structure_details 'Flack H D (1983), Acta Cryst. A39, 876-881'
_refine_ls_abs_structure_Flack -0.029(14)
_refine_ls_extinction_method none
_refine_ls_goodness_of_fit_ref 1.047
_refine_ls_hydrogen_treatment mixed
_refine_ls_matrix_type full
_refine_ls_number_parameters 88
_refine_ls_number_reflns 1781
_refine_ls_number_restraints 1
_refine_ls_restrained_S_all 1.046
_refine_ls_R_factor_all 0.025
_refine_ls_R_factor_gt 0.0231
_refine_ls_shift/su_max 0
_refine_ls_shift/su_mean 0
_refine_ls_structure_factor_coef Fsqd
_refine_ls_weighting_details 'calc w=1/[\s^2^(Fo^2^)+(0.0247P)^2^+4.8059P] where P=(Fo^2^+2Fc^2^)/3'
_refine_ls_weighting_scheme calc
_refine_ls_wR_factor_gt 0.0558
_refine_ls_wR_factor_ref 0.0568
_reflns_number_gt 1693
_reflns_number_total 1781
_reflns_threshold_expression >2sigma(I)
_cod_data_source_file b103634n.txt
_cod_data_source_block may2400
_cod_original_sg_symbol_H-M R3c
_cod_database_code 7115054

loop_
_symmetry_equiv_pos_as_xyz
'x, y, z'
'-y, x-y, z'
'-y, -x, z+1/2'
'-x+y, -x, z'
'x, x-y, z+1/2'
'-x+y, y, z+1/2'
'x+2/3, y+1/3, z+1/3'
'-y+2/3, x-y+1/3, z+1/3'
'-y+2/3, -x+1/3, z+5/6'
'-x+y+2/3, -x+1/3, z+1/3'
'x+2/3, x-y+1/3, z+5/6'
'-x+y+2/3, y+1/3, z+5/6'
'x+1/3, y+2/3, z+2/3'
'-y+1/3, x-y+2/3, z+2/3'
'-y+1/3, -x+2/3, z+7/6'
'-x+y+1/3, -x+2/3, z+2/3'
'x+1/3, x-y+2/3, z+7/6'
'-x+y+1/3, y+2/3, z+7/6'

loop_
_atom_site_label
_atom_site_type_symbol
_atom_site_fract_x
_atom_site_fract_y
_atom_site_fract_z
_atom_site_U_iso_or_equiv
_atom_site_adp_type
_atom_site_occupancy
_atom_site_symmetry_multiplicity
_atom_site_calc_flag
_atom_site_refinement_flags
Ce Ce 0 0 -0.14210(2) 0.02272(11) Uani 1 3 d S
Cl Cl 0 0 -0.29585(12) 0.0393(4) Uani 1 3 d S
Si1 Si -0.10259(6) -0.19151(8) -0.04581(6) 0.0233(3) Uani 1 1 d .
Si2 Si 0.01100(5) -0.17568(5) -0.18270(7) 0.0250(2) Uani 1 1 d .
N N -0.03216(16) -0.13126(16) -0.12048(16) 0.0214(5) Uani 1 1 d .
C1 C -0.1422(2) -0.1277(2) 0.0047(2) 0.0371(9) Uani 1 1 d .
H1A H -0.1679 -0.1084 -0.0345 0.056 Uiso 1 1 calc R
H1B H -0.0955 -0.0793 0.0304 0.056 Uiso 1 1 calc R
H1C H -0.1839 -0.1621 0.0445 0.056 Uiso 1 1 calc R
C2 C -0.0558(2) -0.2237(2) 0.0344(2) 0.0343(8) Uani 1 1 d .
H2A H -0.0077 -0.1739 0.0569 0.051 Uiso 1 1 calc R
H2B H -0.0375 -0.2611 0.0128 0.051 Uiso 1 1 calc R
H2C H -0.0976 -0.2529 0.0758 0.051 Uiso 1 1 calc R
C3 C -0.1939(2) -0.2885(2) -0.0860(2) 0.0390(9) Uani 1 1 d .
H3A H -0.2202 -0.2736 -0.1285 0.058 Uiso 1 1 calc R
H3B H -0.2346 -0.3172 -0.0436 0.058 Uiso 1 1 calc R
H3C H -0.1747 -0.3256 -0.1069 0.058 Uiso 1 1 calc R
C4 C 0.1165(3) -0.0927(3) -0.2174(3) 0.0396(13) Uani 1 1 d .
H4A H 0.1526 -0.0657 -0.1715 0.059 Uiso 1 1 calc R
H4B H 0.1108 -0.0509 -0.2482 0.059 Uiso 1 1 calc R
H4C H 0.1414 -0.1181 -0.2506 0.059 Uiso 1 1 calc R
C5 C -0.0566(3) -0.2262(3) -0.2708(2) 0.0413(9) Uani 1 1 d .
H5A H -0.0662 -0.1852 -0.2989 0.062 Uiso 1 1 calc R
H5B H -0.1103 -0.2732 -0.2536 0.062 Uiso 1 1 calc R
H5C H -0.0288 -0.2467 -0.3064 0.062 Uiso 1 1 calc R
C6 C 0.0265(2) -0.2568(2) -0.1318(2) 0.0381(9) Uani 1 1 d .
H6A H 0.0619 -0.2322 -0.085 0.057 Uiso 1 1 calc R
H6B H 0.0538 -0.2772 -0.1681 0.057 Uiso 1 1 calc R
H6C H -0.0279 -0.3035 -0.1156 0.057 Uiso 1 1 calc R

loop_
_atom_site_aniso_label
_atom_site_aniso_U_11
_atom_site_aniso_U_22
_atom_site_aniso_U_33
_atom_site_aniso_U_23
_atom_site_aniso_U_13
_atom_site_aniso_U_12
Ce 0.02075(12) 0.02075(12) 0.02665(18) 0 0 0.01037(6)
Cl 0.0445(7) 0.0445(7) 0.0290(9) 0 0 0.0222(4)
Si1 0.0248(5) 0.0218(6) 0.0222(6) 0.0031(4) 0.0035(4) 0.0108(4)
Si2 0.0263(5) 0.0248(5) 0.0227(4) -0.0027(4) 0.0009(4) 0.0119(4)
N 0.0228(14) 0.0237(14) 0.0188(13) -0.0023(11) -0.0004(11) 0.0124(12)
C1 0.053(2) 0.039(2) 0.0280(19) 0.0083(16) 0.0104(17) 0.030(2)
C2 0.039(2) 0.034(2) 0.0306(19) 0.0089(16) 0.0053(16) 0.0188(18)
C3 0.032(2) 0.031(2) 0.044(2) 0.0026(16) 0.0046(16) 0.0085(17)
C4 0.037(2) 0.037(2) 0.039(3) -0.0017(19) 0.011(2) 0.015(2)
C5 0.045(2) 0.047(2) 0.028(2) -0.0122(17) -0.0024(16) 0.0199(19)
C6 0.047(2) 0.036(2) 0.040(2) -0.0033(18) 0.0073(19) 0.0271(19)

loop_
_atom_type_symbol
_atom_type_description
_atom_type_scat_dispersion_real
_atom_type_scat_dispersion_imag
_atom_type_scat_source
C C 0.0033 0.0016 'International Tables Vol C Tables 4.2.6.8 and 6.1.1.4'
H H 0 0 'International Tables Vol C Tables 4.2.6.8 and 6.1.1.4'
Ce Ce -0.2486 2.6331 'International Tables Vol C Tables 4.2.6.8 and 6.1.1.4'
Cl Cl 0.1484 0.1585 'International Tables Vol C Tables 4.2.6.8 and 6.1.1.4'
N N 0.0061 0.0033 'International Tables Vol C Tables 4.2.6.8 and 6.1.1.4'
Si Si 0.0817 0.0704 'International Tables Vol C Tables 4.2.6.8 and 6.1.1.4'

loop_
_geom_angle_atom_site_label_1
_geom_angle_atom_site_label_2
_geom_angle_atom_site_label_3
_geom_angle
_geom_angle_site_symmetry_1
_geom_angle_site_symmetry_3
N Ce N 117.34(4) 4 .
N Ce N 117.34(4) 4 2
N Ce N 117.34(4) . 2
N Ce Cl 99.48(7) 4 .
N Ce Cl 99.48(7) . .
N Ce Cl 99.48(7) 2 .
N Ce Si2 104.89(7) 4 2
N Ce Si2 137.32(7) . 2
N Ce Si2 26.76(7) 2 2
Cl Ce Si2 78.42(2) . 2
N Ce Si2 137.32(7) 4 .
N Ce Si2 26.76(7) . .
N Ce Si2 104.89(7) 2 .
Cl Ce Si2 78.42(2) . .
Si2 Ce Si2 116.075(15) 2 .
N Ce Si2 26.76(7) 4 4
N Ce Si2 104.89(7) . 4
N Ce Si2 137.32(7) 2 4
Cl Ce Si2 78.42(2) . 4
Si2 Ce Si2 116.074(15) 2 4
Si2 Ce Si2 116.075(15) . 4
N Ce Si1 25.57(7) 4 4
N Ce Si1 125.30(7) . 4
N Ce Si1 95.30(7) 2 4
Cl Ce Si1 117.972(19) . 4
Si2 Ce Si1 90.76(2) 2 4
Si2 Ce Si1 151.72(2) . 4
Si2 Ce Si1 52.31(3) 4 4
N Ce Si1 125.30(7) 4 2
N Ce Si1 95.30(7) . 2
N Ce Si1 25.57(7) 2 2
Cl Ce Si1 117.972(19) . 2
Si2 Ce Si1 52.31(3) 2 2
Si2 Ce Si1 90.76(2) . 2
Si2 Ce Si1 151.72(2) 4 2
Si1 Ce Si1 99.79(2) 4 2
N Ce Si1 95.30(7) 4 .
N Ce Si1 25.57(7) . .
N Ce Si1 125.30(7) 2 .
Cl Ce Si1 117.972(19) . .
Si2 Ce Si1 151.72(2) 2 .
Si2 Ce Si1 52.31(3) . .
Si2 Ce Si1 90.76(2) 4 .
Si1 Ce Si1 99.79(2) 4 .
Si1 Ce Si1 99.79(2) 2 .
N Si1 C2 114.35(15) . .
N Si1 C3 111.96(17) . .
C2 Si1 C3 107.44(18) . .
N Si1 C1 109.13(15) . .
C2 Si1 C1 104.97(18) . .
C3 Si1 C1 108.64(17) . .
N Si1 Ce 33.09(9) . .
C2 Si1 Ce 124.33(12) . .
C3 Si1 Ce 125.27(14) . .
C1 Si1 Ce 76.05(12) . .
N Si2 C6 112.73(15) . .
N Si2 C5 111.50(16) . .
C6 Si2 C5 107.41(18) . .
N Si2 C4 109.63(18) . .
C6 Si2 C4 106.6(2) . .
C5 Si2 C4 108.7(2) . .
N Si2 Ce 34.77(9) . .
C6 Si2 Ce 140.62(12) . .
C5 Si2 Ce 107.01(13) . .
C4 Si2 Ce 79.49(17) . .
Si1 N Si2 120.13(16) . .
Si1 N Ce 121.35(14) . .
Si2 N Ce 118.47(13) . .

loop_
_geom_bond_atom_site_label_1
_geom_bond_atom_site_label_2
_geom_bond_distance
_geom_bond_site_symmetry_2
Ce N 2.217(3) 4
Ce N 2.217(3) .
Ce N 2.217(3) 2
Ce Cl 2.597(2) .
Ce Si2 3.4169(9) 2
Ce Si2 3.4170(9) .
Ce Si2 3.4170(9) 4
Ce Si1 3.4678(13) 4
Ce Si1 3.4678(13) 2
Ce Si1 3.4679(13) .
Si1 N 1.752(3) .
Si1 C2 1.856(4) .
Si1 C3 1.867(4) .
Si1 C1 1.872(4) .
Si2 N 1.750(3) .
Si2 C6 1.868(4) .
Si2 C5 1.865(4) .
Si2 C4 1.870(4) .
